data_2006467
loop_
_publ_author_name
'Dahaoui, Slimane'
'Hansen, Niels K.'
'Menaert, Bertrand'

_publ_section_title
;
 NaTiOPO~4~ and KTiOPO~4~ at 110 K
;
_journal_coden_ASTM ACSCEE
_journal_coeditor_code du1171
_journal_issue 9
_journal_name_full
;
 Acta Crystallographica, Section C: Crystal Structure Communications
;
_journal_page_first 1173
_journal_page_last 1176
_journal_paper_doi 10.1107/s0108270197004265
_journal_volume 53
_journal_year 1997
_chemical_formula_moiety 'Na Ti O P O4'
_chemical_formula_sum 'Na O5 P Ti'
_chemical_formula_weight 181.86
_chemical_name_common 'Sodium titanyl phosphate'
_chemical_name_systematic NaTP
_space_group_IT_number 33
_symmetry_cell_setting orthorhombic
_symmetry_space_group_name_Hall 'P 2c -2n'
_symmetry_space_group_name_H-M 'P n a 21'
_cell_angle_alpha 90.00
_cell_angle_beta 90.00
_cell_angle_gamma 90.00
_cell_formula_units_Z 8
_cell_length_a 12.555(2)
_cell_length_b 6.258(2)
_cell_length_c 10.554(2)
_cell_measurement_reflns_used 25
_cell_measurement_temperature 110(3)
_cell_measurement_theta_max 25.1
_cell_measurement_theta_min 9.5
_cell_volume 829.2(3)
_computing_cell_refinement 'CAD4 Software'
_computing_data_collection 'CAD4 Software (Enraf-Nonius, 1989)'
_computing_data_reduction 'DREAR (Blessing, 1987)'
_computing_molecular_graphics 'CRIC (Boudias & Monceau, 1994)'
_computing_structure_refinement 'MOLLY (Hansen & Coppens, 1978)'
_computing_structure_solution 'SHELXS-86 (Sheldrick, 1985)'
_diffrn_ambient_temperature 110(3)
_diffrn_measurement_device 'Enraf-Nonius CAD4'
_diffrn_measurement_method \w/2\q
_diffrn_radiation_type 'Ag K\a'
_diffrn_radiation_wavelength 0.56087
_diffrn_reflns_av_R_equivalents 0.0102
_diffrn_reflns_limit_h_max 28
_diffrn_reflns_limit_h_min -28
_diffrn_reflns_limit_k_max 14
_diffrn_reflns_limit_k_min -7
_diffrn_reflns_limit_l_max 21
_diffrn_reflns_limit_l_min -12
_diffrn_reflns_number 10684
_diffrn_reflns_theta_max 38.1
_diffrn_standards_decay_% 5
_diffrn_standards_interval_time 120
_diffrn_standards_number 3
_exptl_absorpt_coefficient_mu 1.256
_exptl_absorpt_correction_T_max 0.845
_exptl_absorpt_correction_T_min 0.759
_exptl_absorpt_correction_type 'ABSORB (De Titta, 1985)'
_exptl_crystal_colour colourless
_exptl_crystal_density_diffrn 2.915
_exptl_crystal_density_method 'not measured'
_exptl_crystal_description prism
_exptl_crystal_size_max 0.3
_exptl_crystal_size_mid 0.3
_exptl_crystal_size_min 0.2
_refine_diff_density_max 0.200
_refine_diff_density_min -.190
_refine_ls_extinction_method none
_refine_ls_goodness_of_fit_obs 1.06
_refine_ls_matrix_type full
_refine_ls_number_constraints 9
_refine_ls_number_parameters 257
_refine_ls_number_reflns 3929
_refine_ls_R_factor_obs 0.013
_refine_ls_shift/esd_max 0.001
_refine_ls_structure_factor_coef F
_refine_ls_weighting_details '1/[\s^2^(F^2^) + (0.008F^2^)^2^]'
_refine_ls_weighting_scheme calc
_refine_ls_wR_factor_obs 0.012
_reflns_number_observed 4330
_reflns_number_total 4734
_reflns_observed_criterion I>3\s(I)
_cod_data_source_file du1171.cif
_cod_data_source_block 1
_cod_depositor_comments
;
 Adding the _atom_site_type_symbol data item.

 Antanas Vaitkus,
 2017-02-07
;
_cod_original_formula_sum 'Na Ti O P O4'
_cod_database_code 2006467
_cod_database_fobs_code 2006467

loop_
_symmetry_equiv_pos_as_xyz
x,y,z
-x,-y,1/2+z
1/2-x,1/2+y,1/2+z
1/2+x,1/2-y,z

loop_
_atom_site_aniso_label
_atom_site_aniso_U_11
_atom_site_aniso_U_22
_atom_site_aniso_U_33
_atom_site_aniso_U_12
_atom_site_aniso_U_13
_atom_site_aniso_U_23
Ti1 .00318(3) .00269(3) .00280(4) -.00007(3) -.00010(4) .00018(4)
OT2 .0056(2) .0055(2) .0043(2) -.0002(2) -.0015(2) .0014(2)
Ti2 .00271(3) .00314(3) .00276(4) -.00013(3) .00029(4) -.00006(4)
OT1 .0051(2) .0050(2) .0046(2) .00010(10) .0013(2) .0010(2)
P1 .00256(5) .00359(5) .00323(5) .00003(4) -.00034(5) .00010(5)
O1 .0055(2) .00520(10) .00530(10) -.00050(10) -.00110(10) .00190(10)
O2 .0047(2) .0074(2) .00390(10) .00010(10) -.00070(10) -.00140(10)
O3 .00270(10) .0053(2) .00610(10) -.00090(10) -.00010(10) .00060(10)
O4 .00300(10) .0059(2) .00610(10) .00080(10) .00050(10) -.00070(10)
P2 .00396(5) .00252(5) .00293(5) -.00004(4) -.00005(5) -.00030(5)
O5 .0069(2) .002790(10) .0061(2) -.00080(10) .00120(10) .00000(10)
O6 .00570(10) .00290(10) .00620(10) .00070(10) -.00030(10) .0003(2)
O7 .0056(2) .0058(2) .00470(10) .00120(10) -.00160(10) -.00160(10)
O8 .0064(2) .0056(2) .00390(10) -.00100(10) .00130(10) -.00140(10)
Na1 .01430(10) .00880(10) .00960(10) .00120(10) .00240(10) .00010(10)
K1 .01430(10) .00880(10) .00960(10) .00120(10) .00240(10) .00010(10)
Na2 .00990(10) .0153(2) .01450(10) .00490(10) -.00210(10) -.00230(10)

loop_
_atom_site_label
_atom_site_type_symbol
_atom_site_fract_x
_atom_site_fract_y
_atom_site_fract_z
_atom_site_U_iso_or_equiv
_atom_site_occupancy
Ti1 Ti .372810(10) .52051(2) 0 .00289(2) 1
OT2 O .29095(6) .54620(10) -.12855(7) .00520(10) 1
Ti2 Ti .228590(10) .28885(2) .23696(2) .00287(2) 1
OT1 O .25563(5) .49340(10) .12769(7) .00490(10) 1
P1 P .481130(10) .34054(3) .26904(2) .00312(3) 1
O1 O .47256(5) .52420(10) .17468(6) .00536(9) 1
O2 O .49351(5) .43220(10) .40437(6) .00532(9) 1
O3 O .38023(4) .20199(9) .26988(6) .00469(8) 1
O4 O .57531(4) .19186(9) .23620(7) .00499(8) 1
P2 P .183590(10) .52416(3) .50642(2) .00314(3) 1
O5 O .11745(5) .32975(9) .54468(6) .00525(9) 1
O6 O .10849(4) .71437(9) .49746(7) .00493(8) 1
O7 O .27016(5) .55460(10) .60905(6) .00536(9) 1
O8 O .24163(5) .49290(10) .38020(6) .00531(9) 1
Na1 Na .34398(3) .79843(6) .27765(4) .01088(7) .9840(10)
K1 K .3820(10) .8060(10) .3240(10) .01088(7) .0160(10)
Na2 Na .09995(3) .75271(7) .07597(5) .01325(8) 1

loop_
_atom_type_symbol
_atom_type_scat_dispersion_real
_atom_type_scat_dispersion_imag
_atom_type_scat_source
Ti .2060 .2830 International_Tables_Vol_C_Table_4.2.6.8
O .0056 .0036 International_Tables_Vol_C_Table_4.2.6.8
P .0667 .0580 International_Tables_Vol_C_Table_4.2.6.8
Na .0218 .0150 International_Tables_Vol_C_Table_4.2.6.8
K .1399 .1562 International_Tables_Vol_C_Table_4.2.6.8

loop_
_geom_angle_atom_site_label_1
_geom_angle_atom_site_label_2
_geom_angle_atom_site_label_3
_geom_angle_site_symmetry_1
_geom_angle_site_symmetry_3
_geom_angle
_geom_angle_publ_flag
O1 P1 O2 . . 109.32(4) yes
O1 P1 O3 . . 111.80(4) yes
O1 P1 O4 . . 111.20(4) yes
O2 P1 O3 . . 106.67(4) yes
O2 P1 O4 . . 110.71(4) yes
O3 P1 O4 . . 107.03(3) yes
O5 P2 O6 . . 107.61(4) yes
O5 P2 O7 . . 107.15(4) yes
O5 P2 O8 . . 112.77(4) yes
O6 P2 O7 . . 112.52(4) yes
O6 P2 O8 . . 109.93(4) yes
O7 P2 O8 . . 106.90(4) yes
OT2 Ti1 OT1 . . 95.76(3) yes
OT2 Ti1 O1 . . 173.32(3) yes
OT2 Ti1 O2 . 2_664 95.22(3) yes
OT2 Ti1 O5 . 3_554 97.65(3) yes
OT2 Ti1 O6 . 3_544 98.94(3) yes
OT1 Ti1 O1 . . 81.78(2) yes
OT1 Ti1 O5 . 3_554 88.18(3) yes
OT1 Ti1 O6 . 3_544 90.83(3) yes
O1 Ti1 O2 . 2_664 86.78(3) yes
O1 Ti1 O5 . 3_554 76.13(2) yes
O1 Ti1 O6 . 3_544 87.32(2) yes
O2 Ti1 OT1 2_664 . 168.01(2) yes
O2 Ti1 O5 2_664 3_554 85.61(2) yes
O2 Ti1 O6 2_664 3_544 92.19(3) yes
O5 Ti1 O6 3_554 3_544 163.39(3) yes
OT1 Ti2 OT2 . 3_545 175.47(3) yes
OT1 Ti2 O3 . . 97.33(3) yes
OT1 Ti2 O4 . 4_455 98.31(3) yes
OT1 Ti2 O7 . 3_544 95.16(3) yes
OT1 Ti2 O8 . . 90.88(3) yes
O3 Ti2 OT2 . 3_545 78.32(3) yes
O4 Ti2 OT2 4_455 3_545 86.06(3) yes
O4 Ti2 O3 4_455 . 164.34(2) yes
O4 Ti2 O8 4_455 . 92.59(3) yes
O7 Ti2 OT2 3_544 3_545 85.78(3) yes
O7 Ti2 O3 3_544 . 84.87(2) yes
O7 Ti2 O4 3_544 4_455 92.93(2) yes
O7 Ti2 O8 3_544 . 171.16(2) yes
O8 Ti2 OT2 . 3_545 87.70(3) yes
O8 Ti2 O3 . . 87.95(2) yes

loop_
_geom_bond_atom_site_label_1
_geom_bond_atom_site_label_2
_geom_bond_site_symmetry_1
_geom_bond_site_symmetry_2
_geom_bond_distance
_geom_bond_publ_flag
P1 O1 . . 1.5244(6) yes
P1 O2 . . 1.5469(6) yes
P1 O3 . . 1.5352(6) yes
P1 O4 . . 1.5440(6) yes
P2 O5 . . 1.5274(6) yes
P2 O6 . . 1.5215(6) yes
P2 O7 . . 1.5461(6) yes
P2 O8 . . 1.5308(6) yes
Ti1 OT2 . . 1.7096(7) yes
Ti1 OT1 . . 2.0024(7) yes
Ti1 O1 . . 2.2287(6) yes
Ti1 O2 . 2_664 1.9806(6) yes
Ti1 O5 . 3_554 1.9956(6) yes
Ti1 O6 . 3_544 1.9304(5) yes
Ti2 OT2 . 3_545 2.0930(7) yes
Ti2 OT1 . . 1.7559(7) yes
Ti2 O3 . . 2.0101(5) yes
Ti2 O4 . 4_455 1.9283(6) yes
Ti2 O7 . 3_544 1.9931(6) yes
Ti2 O8 . . 1.9857(6) yes
Na1 OT2 . 3_555 2.5010(10) yes
Na1 O5 . 3_554 2.5140(10) yes
Na1 O8 . . 2.5450(10) yes
Na1 O3 . 1_565 2.5680(10) yes
Na1 O1 . . 2.5950(10) yes
Na1 OT1 . . 2.7170(10) yes
Na1 O7 . 3_554 2.7910(10) yes
Na2 O1 . 4_465 2.3650(10) yes
Na2 O2 . 3_554 2.4330(10) yes
Na2 O7 . 3_554 2.5200(10) yes
Na2 OT1 . . 2.5990(10) yes
Na2 O5 . 2_564 2.7970(10) yes

_cod_duplicate_entry 1008807
